data_1563762
loop_
_publ_author_name
'Song, Xue-Qin'
'Wen, Xiao-Guang'
'Liu, Wei-Sheng'
'Wang, Da-Qi'

_publ_section_title
;
 Synthesis, structure and luminescence properties of lanthanide complex
 with a new tetrapodal ligand featuring salicylamide arms
;
_journal_issue 1
_journal_name_full 'Journal of Solid State Chemistry'
_journal_page_first 1
_journal_page_last 9
_journal_paper_doi 10.1016/j.jssc.2009.07.062
_journal_volume 183
_journal_year 2010
_chemical_formula_sum 'C159 H156 Eu4 N24 O78'
_chemical_formula_weight 4258.9
_chemical_name_systematic
; 
1,1,1,1-tetrakis {[(2'-(2-furfurylaminoformyl)
phenoxyl]methyl}methane Europium(III) nitrate   
;
_space_group_IT_number 220
_space_group_name_Hall 'I -4bd 2c 3'
_space_group_name_H-M_alt 'I -4 3 d'
_symmetry_cell_setting cubic
_symmetry_space_group_name_H-M 'I -4 3 d'
_atom_sites_solution_hydrogens geom
_atom_sites_solution_primary direct
_atom_sites_solution_secondary difmap
_audit_creation_method SHELXL-97
_cell_angle_alpha 90.00
_cell_angle_beta 90.00
_cell_angle_gamma 90.00
_cell_formula_units_Z 12
_cell_length_a 27.520(3)
_cell_length_b 27.520(3)
_cell_length_c 27.520(3)
_cell_measurement_reflns_used 8719
_cell_measurement_temperature 298(2)
_cell_measurement_theta_max 19.668
_cell_measurement_theta_min 2.339
_cell_volume 20842(4)
_computing_cell_refinement 'Bruker SMART'
_computing_data_collection 'Bruker SMART'
_computing_data_reduction 'Bruker SAINT'
_computing_molecular_graphics 'Bruker SHELXTL'
_computing_publication_material 'Bruker SHELXTL'
_computing_structure_refinement 'SHELXL-97 (Sheldrick, 1997)'
_computing_structure_solution 'SHELXS-97 (Sheldrick, 1990)'
_diffrn_ambient_temperature 298(2)
_diffrn_measured_fraction_theta_full 0.963
_diffrn_measured_fraction_theta_max 0.963
_diffrn_measurement_device_type 'CCD area detector'
_diffrn_measurement_method 'phi and omega scans'
_diffrn_radiation_monochromator graphite
_diffrn_radiation_source 'fine-focus sealed tube'
_diffrn_radiation_type MoK\a
_diffrn_radiation_wavelength 0.71073
_diffrn_reflns_av_R_equivalents 0.1234
_diffrn_reflns_av_sigmaI/netI 0.0608
_diffrn_reflns_limit_h_max 32
_diffrn_reflns_limit_h_min -31
_diffrn_reflns_limit_k_max 32
_diffrn_reflns_limit_k_min -20
_diffrn_reflns_limit_l_max 32
_diffrn_reflns_limit_l_min -31
_diffrn_reflns_number 49491
_diffrn_reflns_theta_full 24.99
_diffrn_reflns_theta_max 24.99
_diffrn_reflns_theta_min 3.31
_exptl_absorpt_coefficient_mu 1.277
_exptl_absorpt_correction_T_max 0.6358
_exptl_absorpt_correction_T_min 0.6035
_exptl_absorpt_correction_type multi-scan
_exptl_absorpt_process_details sadabs
_exptl_crystal_colour colorless
_exptl_crystal_density_diffrn 1.357
_exptl_crystal_density_method 'not measured'
_exptl_crystal_description block
_exptl_crystal_F_000 8616
_exptl_crystal_size_max 0.44
_exptl_crystal_size_mid 0.42
_exptl_crystal_size_min 0.39
_refine_diff_density_max 0.657
_refine_diff_density_min -0.815
_refine_diff_density_rms 0.125
_refine_ls_abs_structure_details 'Flack H D (1983), Acta Cryst. A39, 876-881'
_refine_ls_abs_structure_Flack -0.01(6)
_refine_ls_extinction_coef 0.0081(9)
_refine_ls_extinction_expression Fc^*^=kFc[1+0.001xFc^2^\l^3^/sin(2\q)]^-1/4^
_refine_ls_extinction_method SHELXL
_refine_ls_goodness_of_fit_ref 1.053
_refine_ls_hydrogen_treatment constr
_refine_ls_matrix_type full
_refine_ls_number_parameters 189
_refine_ls_number_reflns 2929
_refine_ls_number_restraints 202
_refine_ls_restrained_S_all 1.050
_refine_ls_R_factor_all 0.1684
_refine_ls_R_factor_gt 0.0860
_refine_ls_shift/su_max 0.001
_refine_ls_shift/su_mean 0.000
_refine_ls_structure_factor_coef Fsqd
_refine_ls_weighting_details 'calc w=1/[\s^2^(Fo^2^)+(0.1850P)^2^+0.0000P] where P=(Fo^2^+2Fc^2^)/3'
_refine_ls_weighting_scheme calc
_refine_ls_wR_factor_gt 0.2102
_refine_ls_wR_factor_ref 0.2840
_reflns_number_gt 1604
_reflns_number_total 2929
_reflns_threshold_expression >2sigma(I)
_cod_data_source_file JSSC-2010-183-1.cif
_cod_data_source_block 060520d
_cod_depositor_comments
;
The following automatic conversions were performed:

data item '_symmetry_cell_setting' value 'Cubic' was changed to
'cubic' in accordance with the built-in table derived from the CIF
Core dictionary named 'cif_core.dic' version 2.4.5 last updated on
2014-11-21.

Automatic conversion script
Id: cif_fix_values 8369 2020-08-20 11:38:08Z andrius 
;
_cod_original_cell_volume 20841(4)
_cod_original_sg_symbol_H-M I-43d
_cod_database_code 1563762

loop_
_symmetry_equiv_pos_as_xyz
'x, y, z'
'-x+1/2, -y, z+1/2'
'-x, y+1/2, -z+1/2'
'x+1/2, -y+1/2, -z'
'z, x, y'
'z+1/2, -x+1/2, -y'
'-z+1/2, -x, y+1/2'
'-z, x+1/2, -y+1/2'
'y, z, x'
'-y, z+1/2, -x+1/2'
'y+1/2, -z+1/2, -x'
'-y+1/2, -z, x+1/2'
'y+1/4, x+1/4, z+1/4'
'-y+1/4, -x+3/4, z+3/4'
'y+3/4, -x+1/4, -z+3/4'
'-y+3/4, x+3/4, -z+1/4'
'x+1/4, z+1/4, y+1/4'
'-x+3/4, z+3/4, -y+1/4'
'-x+1/4, -z+3/4, y+3/4'
'x+3/4, -z+1/4, -y+3/4'
'z+1/4, y+1/4, x+1/4'
'z+3/4, -y+1/4, -x+3/4'
'-z+3/4, y+3/4, -x+1/4'
'-z+1/4, -y+3/4, x+3/4'
'x+1/2, y+1/2, z+1/2'
'-x+1, -y+1/2, z+1'
'-x+1/2, y+1, -z+1'
'x+1, -y+1, -z+1/2'
'z+1/2, x+1/2, y+1/2'
'z+1, -x+1, -y+1/2'
'-z+1, -x+1/2, y+1'
'-z+1/2, x+1, -y+1'
'y+1/2, z+1/2, x+1/2'
'-y+1/2, z+1, -x+1'
'y+1, -z+1, -x+1/2'
'-y+1, -z+1/2, x+1'
'y+3/4, x+3/4, z+3/4'
'-y+3/4, -x+5/4, z+5/4'
'y+5/4, -x+3/4, -z+5/4'
'-y+5/4, x+5/4, -z+3/4'
'x+3/4, z+3/4, y+3/4'
'-x+5/4, z+5/4, -y+3/4'
'-x+3/4, -z+5/4, y+5/4'
'x+5/4, -z+3/4, -y+5/4'
'z+3/4, y+3/4, x+3/4'
'z+5/4, -y+3/4, -x+5/4'
'-z+5/4, y+5/4, -x+3/4'
'-z+3/4, -y+5/4, x+5/4'

loop_
_atom_site_label
_atom_site_type_symbol
_atom_site_fract_x
_atom_site_fract_y
_atom_site_fract_z
_atom_site_U_iso_or_equiv
_atom_site_adp_type
_atom_site_occupancy
_atom_site_symmetry_multiplicity
_atom_site_calc_flag
_atom_site_refinement_flags
_atom_site_disorder_assembly
_atom_site_disorder_group
C5 C 0.3413(4) 0.3153(5) 0.0119(6) 0.132(6) Uani 1 1 d GU . .
H5 H 0.3117 0.2992 0.0095 0.158 Uiso 1 1 calc R . .
C6 C 0.3473(4) 0.3605(5) -0.0099(6) 0.142(7) Uani 1 1 d GU . .
H6 H 0.3217 0.3747 -0.0268 0.170 Uiso 1 1 calc R . .
C7 C 0.3916(5) 0.3846(4) -0.0063(5) 0.133(7) Uani 1 1 d GU . .
H7 H 0.3956 0.4148 -0.0209 0.159 Uiso 1 1 calc R . .
C8 C 0.4299(4) 0.3634(4) 0.0189(5) 0.111(5) Uani 1 1 d GU . .
C3 C 0.4239(4) 0.3182(4) 0.0407(5) 0.090(4) Uani 1 1 d GU . .
C4 C 0.3796(4) 0.2942(4) 0.0371(6) 0.127(6) Uani 1 1 d GU . .
H4 H 0.3756 0.2639 0.0517 0.153 Uiso 1 1 calc R . .
Eu1 Eu 0.47618(3) 0.52382(3) 0.02382(3) 0.0853(7) Uani 1 3 d S . .
N1 N 0.5179(7) 0.3681(5) 0.0170(8) 0.135(6) Uani 1 1 d . . .
H1 H 0.5178 0.3368 0.0168 0.162 Uiso 1 1 calc R . .
N2 N 0.4896(8) 0.5258(7) 0.1277(5) 0.142(5) Uani 1 1 d DU . .
O1 O 0.4777(5) 0.4380(3) 0.0172(5) 0.098(3) Uani 1 1 d . . .
O2 O 0.6395(8) 0.3427(9) 0.0165(7) 0.201(5) Uani 1 1 d DU . .
O3 O 0.4612(5) 0.3018(5) 0.0653(6) 0.128(4) Uani 1 1 d . . .
O4 O 0.4913(6) 0.4870(5) 0.1053(4) 0.127(4) Uani 1 1 d DU . .
O5 O 0.4868(8) 0.5648(6) 0.1054(5) 0.159(5) Uani 1 1 d DU . .
O6 O 0.4935(10) 0.5260(7) 0.1736(4) 0.187(6) Uani 1 1 d DU . .
O7 O 0.7500 0.4120(15) 0.0000 0.252(15) Uani 1 2 d SU . .
H2 H 0.7541 0.4307 0.0242 0.302 Uiso 1 1 d R . .
C1 C 0.5000 0.2500 0.1250 0.082(7) Uani 1 4 d S . .
C2 C 0.4539(6) 0.2548(9) 0.0927(7) 0.113(6) Uani 1 1 d . . .
H2A H 0.4512 0.2276 0.0705 0.135 Uiso 1 1 calc R . .
H2B H 0.4247 0.2563 0.1125 0.135 Uiso 1 1 calc R . .
C9 C 0.4780(9) 0.3939(9) 0.0200(7) 0.131(5) Uani 1 1 d U . .
C10 C 0.5690(12) 0.4010(15) 0.0135(14) 0.186(6) Uani 1 1 d U . .
H10A H 0.5792 0.4060 -0.0199 0.223 Uiso 1 1 calc R . .
H10B H 0.5658 0.4321 0.0297 0.223 Uiso 1 1 calc R . .
C11 C 0.6005(10) 0.3695(12) 0.0386(9) 0.182(6) Uani 1 1 d DU . .
C12 C 0.6010(10) 0.3586(13) 0.0891(9) 0.191(6) Uani 1 1 d DU . .
H12 H 0.5760 0.3650 0.1109 0.229 Uiso 1 1 calc R . .
C13 C 0.6467(10) 0.3360(13) 0.1004(8) 0.189(6) Uani 1 1 d DU . .
H13 H 0.6601 0.3317 0.1311 0.227 Uiso 1 1 calc R . .
C14 C 0.6676(9) 0.3215(11) 0.0548(10) 0.192(6) Uani 1 1 d DU . .
H14 H 0.6946 0.3017 0.0509 0.230 Uiso 1 1 calc R . .

loop_
_atom_site_aniso_label
_atom_site_aniso_U_11
_atom_site_aniso_U_22
_atom_site_aniso_U_33
_atom_site_aniso_U_23
_atom_site_aniso_U_13
_atom_site_aniso_U_12
C5 0.095(10) 0.144(14) 0.156(16) 0.000(13) -0.033(11) -0.022(10)
C6 0.114(12) 0.150(16) 0.161(17) 0.015(13) -0.043(13) -0.020(12)
C7 0.139(14) 0.138(14) 0.121(13) 0.030(12) -0.056(11) -0.054(12)
C8 0.125(12) 0.107(11) 0.101(11) -0.004(10) -0.006(10) -0.022(9)
C3 0.091(9) 0.069(8) 0.110(10) -0.004(7) -0.002(8) -0.008(7)
C4 0.113(12) 0.097(10) 0.172(17) 0.038(10) -0.020(12) -0.002(9)
Eu1 0.0853(7) 0.0853(7) 0.0853(7) 0.0034(4) -0.0034(4) -0.0034(4)
N1 0.141(14) 0.070(7) 0.194(18) 0.022(9) -0.026(15) -0.005(9)
N2 0.169(11) 0.173(13) 0.084(9) 0.011(9) 0.010(8) -0.018(11)
O1 0.120(8) 0.043(4) 0.132(9) 0.002(4) -0.033(9) 0.013(5)
O2 0.179(11) 0.221(12) 0.202(12) 0.038(11) -0.031(10) 0.019(10)
O3 0.124(10) 0.101(8) 0.158(11) 0.047(8) -0.015(9) -0.017(7)
O4 0.150(8) 0.157(10) 0.073(6) 0.038(7) -0.016(6) -0.010(8)
O5 0.200(11) 0.180(12) 0.096(8) -0.014(8) 0.003(8) -0.020(11)
O6 0.259(16) 0.225(15) 0.076(7) -0.010(10) -0.006(10) -0.023(14)
O7 0.256(18) 0.249(17) 0.250(17) 0.000 0.004(10) 0.000
C1 0.061(8) 0.061(8) 0.13(2) 0.000 0.000 0.000
C2 0.082(9) 0.159(17) 0.097(11) -0.009(11) -0.005(8) -0.010(10)
C9 0.144(10) 0.139(11) 0.110(9) 0.046(8) -0.027(10) 0.054(10)
C10 0.164(11) 0.211(12) 0.182(11) 0.040(11) -0.031(10) 0.042(10)
C11 0.164(11) 0.202(12) 0.179(11) 0.041(10) -0.027(10) 0.032(10)
C12 0.169(11) 0.218(13) 0.187(12) 0.031(12) -0.027(11) 0.021(11)
C13 0.165(11) 0.215(13) 0.188(12) 0.050(12) -0.031(11) 0.022(11)
C14 0.165(11) 0.214(13) 0.197(13) 0.039(12) -0.034(11) 0.027(11)

loop_
_atom_type_symbol
_atom_type_description
_atom_type_scat_dispersion_real
_atom_type_scat_dispersion_imag
_atom_type_scat_source
C C 0.0033 0.0016 'International Tables Vol C Tables 4.2.6.8 and 6.1.1.4'
H H 0.0000 0.0000 'International Tables Vol C Tables 4.2.6.8 and 6.1.1.4'
N N 0.0061 0.0033 'International Tables Vol C Tables 4.2.6.8 and 6.1.1.4'
O O 0.0106 0.0060 'International Tables Vol C Tables 4.2.6.8 and 6.1.1.4'
Eu Eu -0.1578 3.6682 'International Tables Vol C Tables 4.2.6.8 and 6.1.1.4'

loop_
_geom_angle_atom_site_label_1
_geom_angle_atom_site_label_2
_geom_angle_atom_site_label_3
_geom_angle
_geom_angle_site_symmetry_1
_geom_angle_site_symmetry_3
C6 C5 C4 120.0 . .
C6 C5 H5 120.0 . .
C4 C5 H5 120.0 . .
C5 C6 C7 120.0 . .
C5 C6 H6 120.0 . .
C7 C6 H6 120.0 . .
C8 C7 C6 120.0 . .
C8 C7 H7 120.0 . .
C6 C7 H7 120.0 . .
C7 C8 C3 120.0 . .
C7 C8 C9 115.2(9) . .
C3 C8 C9 124.8(9) . .
O3 C3 C4 124.0(9) . .
O3 C3 C8 116.0(9) . .
C4 C3 C8 120.0 . .
C3 C4 C5 120.0 . .
C3 C4 H4 120.0 . .
C5 C4 H4 120.0 . .
O1 Eu1 O1 84.5(6) 10_655 7_564
O1 Eu1 O1 84.5(6) 10_655 .
O1 Eu1 O1 84.5(6) 7_564 .
O1 Eu1 O4 70.2(4) 10_655 10_655
O1 Eu1 O4 79.5(4) 7_564 10_655
O1 Eu1 O4 151.2(6) . 10_655
O1 Eu1 O4 79.5(4) 10_655 .
O1 Eu1 O4 151.2(5) 7_564 .
O1 Eu1 O4 70.2(4) . .
O4 Eu1 O4 116.5(2) 10_655 .
O1 Eu1 O4 151.2(5) 10_655 7_564
O1 Eu1 O4 70.2(4) 7_564 7_564
O1 Eu1 O4 79.5(4) . 7_564
O4 Eu1 O4 116.5(2) 10_655 7_564
O4 Eu1 O4 116.5(2) . 7_564
O1 Eu1 O5 86.3(6) 10_655 .
O1 Eu1 O5 152.1(5) 7_564 .
O1 Eu1 O5 120.8(4) . .
O4 Eu1 O5 72.5(6) 10_655 .
O4 Eu1 O5 50.5(3) . .
O4 Eu1 O5 122.5(6) 7_564 .
O1 Eu1 O5 120.8(4) 10_655 10_655
O1 Eu1 O5 86.3(6) 7_564 10_655
O1 Eu1 O5 152.1(5) . 10_655
O4 Eu1 O5 50.5(3) 10_655 10_655
O4 Eu1 O5 122.5(6) . 10_655
O4 Eu1 O5 72.5(6) 7_564 10_655
O5 Eu1 O5 76.0(7) . 10_655
O1 Eu1 O5 152.1(5) 10_655 7_564
O1 Eu1 O5 120.8(4) 7_564 7_564
O1 Eu1 O5 86.3(6) . 7_564
O4 Eu1 O5 122.5(6) 10_655 7_564
O4 Eu1 O5 72.5(6) . 7_564
O4 Eu1 O5 50.5(3) 7_564 7_564
O5 Eu1 O5 76.0(7) . 7_564
O5 Eu1 O5 76.0(7) 10_655 7_564
O1 Eu1 N2 168.2(5) 10_655 7_564
O1 Eu1 N2 95.3(5) 7_564 7_564
O1 Eu1 N2 83.7(5) . 7_564
O4 Eu1 N2 121.4(5) 10_655 7_564
O4 Eu1 N2 95.5(6) . 7_564
O4 Eu1 N2 25.2(3) 7_564 7_564
O5 Eu1 N2 98.9(6) . 7_564
O5 Eu1 N2 70.9(5) 10_655 7_564
O5 Eu1 N2 25.4(3) 7_564 7_564
O1 Eu1 N2 95.3(5) 10_655 10_655
O1 Eu1 N2 83.7(5) 7_564 10_655
O1 Eu1 N2 168.2(5) . 10_655
O4 Eu1 N2 25.2(3) 10_655 10_655
O4 Eu1 N2 121.4(5) . 10_655
O4 Eu1 N2 95.5(6) 7_564 10_655
O5 Eu1 N2 70.9(5) . 10_655
O5 Eu1 N2 25.4(3) 10_655 10_655
O5 Eu1 N2 98.9(6) 7_564 10_655
N2 Eu1 N2 96.4(5) 7_564 10_655
C9 N1 C10 114.4(18) . .
C9 N1 H1 122.8 . .
C10 N1 H1 122.8 . .
O4 N2 O5 120.2(13) . .
O4 N2 O6 120.0(15) . .
O5 N2 O6 119.6(16) . .
C9 O1 Eu1 171.9(13) . .
C14 O2 C11 107.5(11) . .
C3 O3 C2 116.6(12) . .
N2 O4 Eu1 95.3(9) . .
N2 O5 Eu1 93.5(10) . .
C2 C1 C2 110.3(13) 26_554 .
C2 C1 C2 109.1(7) 26_554 39_454
C2 C1 C2 109.1(7) . 39_454
C2 C1 C2 109.1(7) 26_554 16_545
C2 C1 C2 109.1(7) . 16_545
C2 C1 C2 110.3(13) 39_454 16_545
O3 C2 C1 104.4(12) . .
O3 C2 H2A 110.9 . .
C1 C2 H2A 110.9 . .
O3 C2 H2B 110.9 . .
C1 C2 H2B 110.9 . .
H2A C2 H2B 108.9 . .
O1 C9 N1 123(2) . .
O1 C9 C8 121.6(17) . .
N1 C9 C8 114.6(18) . .
C11 C10 N1 99(3) . .
C11 C10 H10A 112.0 . .
N1 C10 H10A 112.0 . .
C11 C10 H10B 112.0 . .
N1 C10 H10B 112.0 . .
H10A C10 H10B 109.6 . .
C10 C11 C12 128(2) . .
C10 C11 O2 125(2) . .
C12 C11 O2 107.3(11) . .
C11 C12 C13 108.2(12) . .
C11 C12 H12 125.9 . .
C13 C12 H12 125.9 . .
C14 C13 C12 106.3(11) . .
C14 C13 H13 126.9 . .
C12 C13 H13 126.9 . .
O2 C14 C13 108.3(11) . .
O2 C14 H14 125.9 . .
C13 C14 H14 125.9 . .

loop_
_geom_bond_atom_site_label_1
_geom_bond_atom_site_label_2
_geom_bond_distance
_geom_bond_site_symmetry_2
C5 C6 1.3900 .
C5 C4 1.3900 .
C5 H5 0.9300 .
C6 C7 1.3900 .
C6 H6 0.9300 .
C7 C8 1.3900 .
C7 H7 0.9300 .
C8 C3 1.3900 .
C8 C9 1.57(3) .
C3 O3 1.312(15) .
C3 C4 1.3900 .
C4 H4 0.9300 .
Eu1 O1 2.368(8) 10_655
Eu1 O1 2.368(8) 7_564
Eu1 O1 2.368(8) .
Eu1 O4 2.495(11) 10_655
Eu1 O4 2.495(11) .
Eu1 O4 2.495(11) 7_564
Eu1 O5 2.529(13) .
Eu1 O5 2.529(13) 10_655
Eu1 O5 2.529(13) 7_564
Eu1 N2 2.883(14) 7_564
Eu1 N2 2.883(14) 10_655
N1 C9 1.31(3) .
N1 C10 1.68(4) .
N1 H1 0.8600 .
N2 O4 1.233(15) .
N2 O5 1.241(15) .
N2 O6 1.269(14) .
O1 C9 1.22(2) .
O2 C14 1.432(16) .
O2 C11 1.437(16) .
O3 C2 1.51(3) .
O7 H2 0.8500 .
C1 C2 1.556(16) 26_554
C1 C2 1.556(16) .
C1 C2 1.556(16) 39_454
C1 C2 1.556(16) 16_545
C2 H2A 0.9700 .
C2 H2B 0.9700 .
C10 C11 1.41(3) .
C10 H10A 0.9700 .
C10 H10B 0.9700 .
C11 C12 1.421(17) .
C12 C13 1.438(16) .
C12 H12 0.9300 .
C13 C14 1.437(17) .
C13 H13 0.9300 .
C14 H14 0.9300 .
